data_7228502
loop_
_publ_author_name
'Pess\^ego, M\'arcia'
'Bas\'ilio, Nuno'
'Mendoza, Johan'
'Av\'o, Jo\~ao'
'Cunha-Silva, Lu\'is'
'Parola, A. Jorge'
'Pina, Fernando'

_publ_section_title
;
 Exploring the diethylaminoflavylium derivatives multistate system of
 chemical reactions in the presence of CTAB micelles: thermodynamic
 reversibility achieved through different kinetic pathways
;
_journal_issue 48
_journal_name_full 'RSC Adv.'
_journal_page_first 30469
_journal_paper_doi 10.1039/C7RA04514J
_journal_volume 7
_journal_year 2017
_chemical_formula_moiety 'C21 H22 N O, B F4'
_chemical_formula_sum 'C21 H22 B F4 N O'
_chemical_formula_weight 391.20
_space_group_crystal_system monoclinic
_space_group_IT_number 15
_space_group_name_Hall '-C 2yc'
_space_group_name_H-M_alt 'C 1 2/c 1'
_symmetry_space_group_name_Hall '-C 2yc'
_symmetry_space_group_name_H-M 'C 1 2/c 1'
_atom_sites_solution_hydrogens geom
_audit_creation_date '23 January 2017'
_audit_creation_method 'SHELXL-2014/7 and enCIFer'
_audit_update_record
;
2017-04-10 deposited with the CCDC.
2017-05-29 downloaded from the CCDC.
;
_cell_angle_alpha 90
_cell_angle_beta 125.893(3)
_cell_angle_gamma 90
_cell_formula_units_Z 8
_cell_length_a 17.6076(16)
_cell_length_b 17.9505(12)
_cell_length_c 14.4826(13)
_cell_measurement_reflns_used 3573
_cell_measurement_temperature 150(2)
_cell_measurement_theta_max 26.37
_cell_measurement_theta_min 2.86
_cell_volume 3708.2(6)
_computing_cell_refinement 'SAINT (Bruker AXS Inc., 2012)'
_computing_data_reduction 'SAINT (Bruker AXS Inc., 2012)'
_computing_molecular_graphics 'DIAMOND (Brandenburg, 2009)'
_computing_publication_material 'SHELXTL (Sheldrick, 2014)'
_computing_structure_refinement 'SHELXL-2014/7 (Sheldrick, 2014)'
_computing_structure_solution 'SHELXS (Sheldrick, 2014)'
_diffrn_ambient_temperature 150(2)
_diffrn_measured_fraction_theta_full 0.997
_diffrn_measured_fraction_theta_max 0.997
_diffrn_measurement_device_type 'Bruker X8 Kappa CCD APEX II'
_diffrn_measurement_method '\f and \w scans'
_diffrn_radiation_type MoK\a
_diffrn_radiation_wavelength 0.71073
_diffrn_reflns_av_R_equivalents 0.0462
_diffrn_reflns_av_unetI/netI 0.0399
_diffrn_reflns_Laue_measured_fraction_full 0.997
_diffrn_reflns_Laue_measured_fraction_max 0.997
_diffrn_reflns_limit_h_max 22
_diffrn_reflns_limit_h_min -20
_diffrn_reflns_limit_k_max 22
_diffrn_reflns_limit_k_min -22
_diffrn_reflns_limit_l_max 18
_diffrn_reflns_limit_l_min -18
_diffrn_reflns_number 19043
_diffrn_reflns_point_group_measured_fraction_full 0.997
_diffrn_reflns_point_group_measured_fraction_max 0.997
_diffrn_reflns_theta_full 25.242
_diffrn_reflns_theta_max 26.372
_diffrn_reflns_theta_min 3.649
_diffrn_source 'fine-focus sealed tube'
_exptl_absorpt_coefficient_mu 0.112
_exptl_absorpt_correction_T_max 0.862
_exptl_absorpt_correction_T_min 0.834
_exptl_absorpt_correction_type multi-scan
_exptl_absorpt_process_details
; 
'SADABS V2012/1 (Bruker AXS Inc.)' 
;
_exptl_crystal_colour brown
_exptl_crystal_density_diffrn 1.401
_exptl_crystal_description prism
_exptl_crystal_F_000 1632
_exptl_crystal_size_max 0.200
_exptl_crystal_size_mid 0.120
_exptl_crystal_size_min 0.100
_refine_diff_density_max 0.351
_refine_diff_density_min -0.389
_refine_diff_density_rms 0.045
_refine_ls_extinction_method none
_refine_ls_goodness_of_fit_ref 1.032
_refine_ls_hydrogen_treatment constr
_refine_ls_matrix_type full
_refine_ls_number_parameters 256
_refine_ls_number_reflns 3784
_refine_ls_number_restraints 18
_refine_ls_restrained_S_all 1.041
_refine_ls_R_factor_all 0.0831
_refine_ls_R_factor_gt 0.0495
_refine_ls_shift/su_max 0.000
_refine_ls_shift/su_mean 0.000
_refine_ls_structure_factor_coef Fsqd
_refine_ls_weighting_details 'w=1/[\s^2^(Fo^2^)+(0.0478P)^2^+4.0538P] where P=(Fo^2^+2Fc^2^)/3'
_refine_ls_weighting_scheme calc
_refine_ls_wR_factor_gt 0.1112
_refine_ls_wR_factor_ref 0.1277
_reflns_Friedel_coverage 0.000
_reflns_number_gt 2538
_reflns_number_total 3784
_reflns_threshold_expression 'I > 2\s(I)'
_cod_data_source_file c7ra04514j2.cif
_cod_data_source_block comp1
_cod_original_cell_volume 3708.2(5)
_cod_database_code 7228502
_shelx_shelxl_version_number 2014/7
_shelx_space_group_comment
;
The symmetry employed for this shelxl refinement is uniquely defined
by the following loop, which should always be used as a source of
symmetry information in preference to the above space-group names.
They are only intended as comments.
;
_shelx_estimated_absorpt_t_min 0.978
_shelx_estimated_absorpt_t_max 0.989

loop_
_space_group_symop_operation_xyz
'x, y, z'
'-x, y, -z+1/2'
'x+1/2, y+1/2, z'
'-x+1/2, y+1/2, -z+1/2'
'-x, -y, -z'
'x, -y, z-1/2'
'-x+1/2, -y+1/2, -z'
'x+1/2, -y+1/2, z-1/2'

loop_
_atom_site_label
_atom_site_type_symbol
_atom_site_fract_x
_atom_site_fract_y
_atom_site_fract_z
_atom_site_U_iso_or_equiv
_atom_site_adp_type
_atom_site_occupancy
_atom_site_site_symmetry_order
_atom_site_calc_flag
_atom_site_refinement_flags_posn
_atom_site_refinement_flags_adp
_atom_site_refinement_flags_occupancy
O1 O 0.03482(10) 0.00746(7) 0.66835(11) 0.0261(3) Uani 1 1 d . . .
N1 N 0.32015(12) -0.09139(9) 0.98572(14) 0.0290(4) Uani 1 1 d . . .
C1 C 0.4854(2) -0.1021(2) 1.0549(3) 0.0888(12) Uani 1 1 d . U .
H1A H 0.4752 -0.1531 1.0260 0.133 Uiso 1 1 calc R U .
H1B H 0.5499 -0.0969 1.1233 0.133 Uiso 1 1 calc R U .
H1C H 0.4749 -0.0672 0.9964 0.133 Uiso 1 1 calc R U .
C2 C 0.41892(15) -0.08519(12) 1.08403(19) 0.0367(5) Uani 1 1 d . . .
H2A H 0.4309 -0.1199 1.1443 0.044 Uiso 1 1 calc R U .
H2B H 0.4308 -0.0340 1.1151 0.044 Uiso 1 1 calc R U .
C3 C 0.28074(16) -0.16696(11) 0.96072(18) 0.0322(5) Uani 1 1 d . . .
H3A H 0.2153 -0.1642 0.9367 0.039 Uiso 1 1 calc R U .
H3B H 0.3170 -0.1971 1.0314 0.039 Uiso 1 1 calc R U .
C4 C 0.28155(18) -0.20624(13) 0.8682(2) 0.0465(6) Uani 1 1 d . . .
H4A H 0.2455 -0.1770 0.7977 0.070 Uiso 1 1 calc R U .
H4B H 0.2534 -0.2558 0.8545 0.070 Uiso 1 1 calc R U .
H4C H 0.3463 -0.2113 0.8927 0.070 Uiso 1 1 calc R U .
C5 C 0.26871(14) -0.03311(11) 0.92053(17) 0.0269(5) Uani 1 1 d . . .
C6 C 0.30749(15) 0.04146(11) 0.94853(18) 0.0308(5) Uani 1 1 d . . .
H6 H 0.3705 0.0489 1.0126 0.037 Uiso 1 1 calc R U .
C7 C 0.25551(16) 0.10065(11) 0.88499(18) 0.0329(5) Uani 1 1 d . . .
H7 H 0.2828 0.1489 0.9065 0.039 Uiso 1 1 calc R U .
C8 C 0.16144(15) 0.09311(11) 0.78711(18) 0.0285(5) Uani 1 1 d . . .
C9 C 0.12522(14) 0.01888(10) 0.76110(16) 0.0254(4) Uani 1 1 d . . .
C10 C 0.17491(14) -0.04193(11) 0.82400(17) 0.0267(4) Uani 1 1 d . . .
H10 H 0.1468 -0.0899 0.8032 0.032 Uiso 1 1 calc R U .
C11 C 0.10485(15) 0.15009(11) 0.71462(18) 0.0312(5) Uani 1 1 d . . .
H11 H 0.1277 0.1998 0.7319 0.037 Uiso 1 1 calc R U .
C12 C 0.01504(15) 0.13606(11) 0.61679(18) 0.0296(5) Uani 1 1 d . . .
C13 C -0.01820(15) 0.06392(10) 0.59688(16) 0.0263(4) Uani 1 1 d . . .
C14 C -0.11082(15) 0.04193(11) 0.50052(17) 0.0275(5) Uani 1 1 d . . .
C15 C -0.17647(16) 0.09886(11) 0.43603(18) 0.0303(5) Uani 1 1 d . . .
C16 C -0.14954(16) 0.17906(11) 0.47312(19) 0.0373(5) Uani 1 1 d . . .
H16A H -0.1637 0.1916 0.5281 0.045 Uiso 1 1 calc R U .
H16B H -0.1879 0.2119 0.4060 0.045 Uiso 1 1 calc R U .
C17 C -0.04625(16) 0.19408(11) 0.52810(19) 0.0359(5) Uani 1 1 d . . .
H17A H -0.0350 0.1940 0.4687 0.043 Uiso 1 1 calc R U .
H17B H -0.0295 0.2439 0.5642 0.043 Uiso 1 1 calc R U .
C18 C -0.13660(15) -0.03320(11) 0.47189(17) 0.0292(5) Uani 1 1 d . . .
H18 H -0.0926 -0.0716 0.5158 0.035 Uiso 1 1 calc R U .
C19 C -0.22630(15) -0.05074(12) 0.37949(18) 0.0324(5) Uani 1 1 d . . .
H19 H -0.2438 -0.1014 0.3592 0.039 Uiso 1 1 calc R U .
C20 C -0.29094(16) 0.00530(12) 0.31613(18) 0.0351(5) Uani 1 1 d . . .
H20 H -0.3525 -0.0072 0.2527 0.042 Uiso 1 1 calc R U .
C21 C -0.26624(16) 0.07919(12) 0.34475(18) 0.0353(5) Uani 1 1 d . . .
H21 H -0.3114 0.1170 0.3013 0.042 Uiso 1 1 calc R U .
F1 F -0.03739(16) -0.17612(12) 0.6545(2) 0.1137(9) Uani 1 1 d . U .
F2 F -0.06897(11) -0.26224(9) 0.73807(15) 0.0706(5) Uani 1 1 d . . .
B1 B 0.0000 -0.2184(2) 0.7500 0.0395(9) Uani 1 2 d S T P
F3 F 0.42064(11) 0.19782(8) 0.19085(16) 0.0721(5) Uani 1 1 d . . .
F4 F 0.50369(12) 0.11052(12) 0.17629(16) 0.0945(7) Uani 1 1 d . U .
B2 B 0.5000 0.15417(19) 0.2500 0.0359(8) Uani 1 2 d S T P

loop_
_atom_site_aniso_label
_atom_site_aniso_U_11
_atom_site_aniso_U_22
_atom_site_aniso_U_33
_atom_site_aniso_U_23
_atom_site_aniso_U_13
_atom_site_aniso_U_12
O1 0.0297(8) 0.0240(7) 0.0263(7) 0.0033(6) 0.0174(7) 0.0000(6)
N1 0.0296(10) 0.0301(9) 0.0271(9) -0.0012(7) 0.0165(8) 0.0000(8)
C1 0.0349(16) 0.137(3) 0.092(3) -0.054(2) 0.0362(18) -0.0171(18)
C2 0.0309(12) 0.0359(12) 0.0340(12) -0.0008(10) 0.0138(11) -0.0010(10)
C3 0.0340(12) 0.0293(10) 0.0309(11) 0.0040(9) 0.0177(10) 0.0001(9)
C4 0.0493(16) 0.0380(13) 0.0571(16) -0.0158(11) 0.0339(14) -0.0083(11)
C5 0.0334(12) 0.0295(10) 0.0262(11) -0.0017(8) 0.0223(10) -0.0001(9)
C6 0.0315(12) 0.0349(11) 0.0275(11) -0.0035(9) 0.0182(10) -0.0033(9)
C7 0.0384(13) 0.0284(11) 0.0354(12) -0.0067(9) 0.0236(11) -0.0066(9)
C8 0.0369(12) 0.0261(10) 0.0311(11) -0.0023(8) 0.0247(11) -0.0032(9)
C9 0.0296(11) 0.0279(10) 0.0246(10) -0.0023(8) 0.0192(10) -0.0031(9)
C10 0.0323(12) 0.0237(9) 0.0293(11) -0.0020(8) 0.0210(10) -0.0041(9)
C11 0.0414(13) 0.0233(10) 0.0368(12) -0.0026(9) 0.0273(11) -0.0037(9)
C12 0.0388(13) 0.0245(10) 0.0337(12) 0.0001(9) 0.0258(11) 0.0008(9)
C13 0.0344(12) 0.0265(10) 0.0262(11) 0.0044(8) 0.0223(10) 0.0043(9)
C14 0.0354(12) 0.0307(10) 0.0253(10) 0.0020(8) 0.0228(10) 0.0016(9)
C15 0.0390(13) 0.0321(11) 0.0297(11) 0.0035(9) 0.0257(11) 0.0046(9)
C16 0.0457(14) 0.0317(11) 0.0357(13) 0.0052(9) 0.0244(12) 0.0093(10)
C17 0.0494(15) 0.0253(10) 0.0370(13) 0.0026(9) 0.0275(12) 0.0022(10)
C18 0.0352(12) 0.0315(10) 0.0300(11) 0.0023(9) 0.0243(11) 0.0022(9)
C19 0.0394(13) 0.0346(11) 0.0309(12) -0.0033(9) 0.0250(11) -0.0063(10)
C20 0.0321(12) 0.0472(13) 0.0280(12) 0.0012(10) 0.0187(11) -0.0021(10)
C21 0.0356(13) 0.0415(12) 0.0321(12) 0.0064(10) 0.0216(11) 0.0068(10)
F1 0.1259(18) 0.1230(17) 0.1268(18) 0.0924(15) 0.0935(16) 0.0778(15)
F2 0.0547(10) 0.0778(11) 0.0797(12) -0.0236(9) 0.0397(10) -0.0278(9)
B1 0.040(2) 0.0317(18) 0.047(2) 0.000 0.025(2) 0.000
F3 0.0571(10) 0.0518(9) 0.1170(15) 0.0352(9) 0.0564(11) 0.0216(8)
F4 0.0490(10) 0.1365(17) 0.0744(12) -0.0612(12) 0.0230(10) 0.0030(10)
B2 0.037(2) 0.0283(17) 0.043(2) 0.000 0.0238(19) 0.000

loop_
_atom_type_symbol
_atom_type_description
_atom_type_scat_dispersion_real
_atom_type_scat_dispersion_imag
_atom_type_scat_source
C C 0.0033 0.0016 'International Tables Vol C Tables 4.2.6.8 and 6.1.1.4'
H H 0.0000 0.0000 'International Tables Vol C Tables 4.2.6.8 and 6.1.1.4'
B B 0.0013 0.0007 'International Tables Vol C Tables 4.2.6.8 and 6.1.1.4'
N N 0.0061 0.0033 'International Tables Vol C Tables 4.2.6.8 and 6.1.1.4'
O O 0.0106 0.0060 'International Tables Vol C Tables 4.2.6.8 and 6.1.1.4'
F F 0.0171 0.0103 'International Tables Vol C Tables 4.2.6.8 and 6.1.1.4'

loop_
_geom_angle_atom_site_label_1
_geom_angle_atom_site_label_2
_geom_angle_atom_site_label_3
_geom_angle
_geom_angle_site_symmetry_1
_geom_angle_site_symmetry_3
C13 O1 C9 121.43(15) . .
C5 N1 C3 121.31(17) . .
C5 N1 C2 123.31(17) . .
C3 N1 C2 115.36(16) . .
C2 C1 H1A 109.5 . .
C2 C1 H1B 109.5 . .
H1A C1 H1B 109.5 . .
C2 C1 H1C 109.5 . .
H1A C1 H1C 109.5 . .
H1B C1 H1C 109.5 . .
N1 C2 C1 113.0(2) . .
N1 C2 H2A 109.0 . .
C1 C2 H2A 109.0 . .
N1 C2 H2B 109.0 . .
C1 C2 H2B 109.0 . .
H2A C2 H2B 107.8 . .
N1 C3 C4 113.45(18) . .
N1 C3 H3A 108.9 . .
C4 C3 H3A 108.9 . .
N1 C3 H3B 108.9 . .
C4 C3 H3B 108.9 . .
H3A C3 H3B 107.7 . .
C3 C4 H4A 109.5 . .
C3 C4 H4B 109.5 . .
H4A C4 H4B 109.5 . .
C3 C4 H4C 109.5 . .
H4A C4 H4C 109.5 . .
H4B C4 H4C 109.5 . .
N1 C5 C10 121.55(18) . .
N1 C5 C6 120.68(19) . .
C10 C5 C6 117.76(18) . .
C7 C6 C5 121.1(2) . .
C7 C6 H6 119.5 . .
C5 C6 H6 119.5 . .
C6 C7 C8 122.18(19) . .
C6 C7 H7 118.9 . .
C8 C7 H7 118.9 . .
C11 C8 C7 125.90(19) . .
C11 C8 C9 118.53(19) . .
C7 C8 C9 115.52(18) . .
C10 C9 O1 117.27(17) . .
C10 C9 C8 123.98(19) . .
O1 C9 C8 118.74(17) . .
C9 C10 C5 119.46(18) . .
C9 C10 H10 120.3 . .
C5 C10 H10 120.3 . .
C8 C11 C12 121.37(18) . .
C8 C11 H11 119.3 . .
C12 C11 H11 119.3 . .
C13 C12 C11 118.11(18) . .
C13 C12 C17 117.78(19) . .
C11 C12 C17 124.03(18) . .
O1 C13 C12 121.62(19) . .
O1 C13 C14 114.50(17) . .
C12 C13 C14 123.88(18) . .
C18 C14 C15 120.2(2) . .
C18 C14 C13 122.18(18) . .
C15 C14 C13 117.64(18) . .
C21 C15 C14 118.75(19) . .
C21 C15 C16 121.74(19) . .
C14 C15 C16 119.4(2) . .
C15 C16 C17 112.59(18) . .
C15 C16 H16A 109.1 . .
C17 C16 H16A 109.1 . .
C15 C16 H16B 109.1 . .
C17 C16 H16B 109.1 . .
H16A C16 H16B 107.8 . .
C12 C17 C16 111.24(17) . .
C12 C17 H17A 109.4 . .
C16 C17 H17A 109.4 . .
C12 C17 H17B 109.4 . .
C16 C17 H17B 109.4 . .
H17A C17 H17B 108.0 . .
C19 C18 C14 119.52(19) . .
C19 C18 H18 120.2 . .
C14 C18 H18 120.2 . .
C18 C19 C20 120.3(2) . .
C18 C19 H19 119.9 . .
C20 C19 H19 119.9 . .
C21 C20 C19 120.4(2) . .
C21 C20 H20 119.8 . .
C19 C20 H20 119.8 . .
C20 C21 C15 120.9(2) . .
C20 C21 H21 119.6 . .
C15 C21 H21 119.6 . .
F1 B1 F1 112.2(3) 2_556 .
F1 B1 F2 108.27(11) 2_556 .
F1 B1 F2 109.08(13) . .
F1 B1 F2 109.08(13) 2_556 2_556
F1 B1 F2 108.26(11) . 2_556
F2 B1 F2 109.9(3) . 2_556
F4 B2 F4 109.4(3) 2_655 .
F4 B2 F3 109.79(11) 2_655 2_655
F4 B2 F3 108.60(11) . 2_655
F4 B2 F3 108.60(11) 2_655 .
F4 B2 F3 109.79(11) . .
F3 B2 F3 110.7(3) 2_655 .

loop_
_geom_bond_atom_site_label_1
_geom_bond_atom_site_label_2
_geom_bond_distance
_geom_bond_site_symmetry_2
O1 C13 1.355(2) .
O1 C9 1.369(2) .
N1 C5 1.343(3) .
N1 C3 1.469(3) .
N1 C2 1.470(3) .
C1 C2 1.489(4) .
C1 H1A 0.9800 .
C1 H1B 0.9800 .
C1 H1C 0.9800 .
C2 H2A 0.9900 .
C2 H2B 0.9900 .
C3 C4 1.522(3) .
C3 H3A 0.9900 .
C3 H3B 0.9900 .
C4 H4A 0.9800 .
C4 H4B 0.9800 .
C4 H4C 0.9800 .
C5 C10 1.414(3) .
C5 C6 1.448(3) .
C6 C7 1.351(3) .
C6 H6 0.9500 .
C7 C8 1.421(3) .
C7 H7 0.9500 .
C8 C11 1.384(3) .
C8 C9 1.429(3) .
C9 C10 1.361(3) .
C10 H10 0.9500 .
C11 C12 1.394(3) .
C11 H11 0.9500 .
C12 C13 1.380(3) .
C12 C17 1.508(3) .
C13 C14 1.447(3) .
C14 C18 1.406(3) .
C14 C15 1.410(3) .
C15 C21 1.386(3) .
C15 C16 1.512(3) .
C16 C17 1.522(3) .
C16 H16A 0.9900 .
C16 H16B 0.9900 .
C17 H17A 0.9900 .
C17 H17B 0.9900 .
C18 C19 1.381(3) .
C18 H18 0.9500 .
C19 C20 1.387(3) .
C19 H19 0.9500 .
C20 C21 1.382(3) .
C20 H20 0.9500 .
C21 H21 0.9500 .
F1 B1 1.361(3) .
F2 B1 1.370(3) .
B1 F1 1.361(3) 2_556
B1 F2 1.370(3) 2_556
F3 B2 1.377(2) .
F4 B2 1.356(2) .
B2 F4 1.356(2) 2_655
B2 F3 1.377(2) 2_655

loop_
_geom_hbond_atom_site_label_D
_geom_hbond_atom_site_label_H
_geom_hbond_atom_site_label_A
_geom_hbond_distance_DH
_geom_hbond_distance_HA
_geom_hbond_distance_DA
_geom_hbond_angle_DHA
_geom_hbond_site_symmetry_A
C2 H2A F2 0.99 2.51 3.459(3) 159.9 8_546
C3 H3A F1 0.99 2.60 3.576(3) 169.0 2_556
C3 H3B F2 0.99 2.55 3.506(3) 163.4 8_546
C6 H6 F4 0.95 2.41 3.315(3) 158.4 1_556

loop_
_geom_torsion_atom_site_label_1
_geom_torsion_atom_site_label_2
_geom_torsion_atom_site_label_3
_geom_torsion_atom_site_label_4
_geom_torsion
C5 N1 C2 C1 -94.7(3)
C3 N1 C2 C1 83.9(3)
C5 N1 C3 C4 81.6(2)
C2 N1 C3 C4 -97.0(2)
C3 N1 C5 C10 -1.0(3)
C2 N1 C5 C10 177.52(18)
C3 N1 C5 C6 177.84(18)
C2 N1 C5 C6 -3.6(3)
N1 C5 C6 C7 -178.41(19)
C10 C5 C6 C7 0.5(3)
C5 C6 C7 C8 -1.1(3)
C6 C7 C8 C11 -176.9(2)
C6 C7 C8 C9 0.6(3)
C13 O1 C9 C10 -176.06(16)
C13 O1 C9 C8 4.7(3)
C11 C8 C9 C10 178.15(19)
C7 C8 C9 C10 0.4(3)
C11 C8 C9 O1 -2.7(3)
C7 C8 C9 O1 179.59(17)
O1 C9 C10 C5 179.84(16)
C8 C9 C10 C5 -1.0(3)
N1 C5 C10 C9 179.38(18)
C6 C5 C10 C9 0.5(3)
C7 C8 C11 C12 176.2(2)
C9 C8 C11 C12 -1.3(3)
C8 C11 C12 C13 3.3(3)
C8 C11 C12 C17 -173.41(19)
C9 O1 C13 C12 -2.7(3)
C9 O1 C13 C14 177.60(16)
C11 C12 C13 O1 -1.3(3)
C17 C12 C13 O1 175.59(17)
C11 C12 C13 C14 178.31(18)
C17 C12 C13 C14 -4.8(3)
O1 C13 C14 C18 -11.7(3)
C12 C13 C14 C18 168.66(19)
O1 C13 C14 C15 167.12(16)
C12 C13 C14 C15 -12.6(3)
C18 C14 C15 C21 0.1(3)
C13 C14 C15 C21 -178.68(18)
C18 C14 C15 C16 175.71(18)
C13 C14 C15 C16 -3.1(3)
C21 C15 C16 C17 -151.03(19)
C14 C15 C16 C17 33.5(3)
C13 C12 C17 C16 35.1(3)
C11 C12 C17 C16 -148.2(2)
C15 C16 C17 C12 -48.0(2)
C15 C14 C18 C19 0.7(3)
C13 C14 C18 C19 179.45(18)
C14 C18 C19 C20 -0.8(3)
C18 C19 C20 C21 0.0(3)
C19 C20 C21 C15 0.8(3)
C14 C15 C21 C20 -0.9(3)
C16 C15 C21 C20 -176.35(19)
